data_4315190
loop_
_publ_author_name
'Vinna Jo'
'Min Kyung Kim'
'Dong Woo Lee'
'Il-Wun Shim'
'Kang Min Ok'

_publ_contact_author_address
;
Department of Chemistry
Chung-Ang University
Seoul
156-756
Korea
;
_publ_contact_author_email kmok@cau.ac.kr
_publ_contact_author_fax 82(2)8254736
_publ_contact_author_name 'Ok, Kang Min'
_publ_contact_author_phone 82(2)8205197
_publ_section_title
;
 Lone Pairs as Chemical Scissors in New Antimony Oxychlorides, Sb2ZnO3Cl2
 and Sb16Cd8O25Cl14
;
_journal_name_full 'Inorganic Chemistry'
_journal_page_first 2990
_journal_page_last 2995
_journal_paper_doi 10.1021/ic902493r
_journal_volume 49
_journal_year 2010
_chemical_formula_sum 'Cd Cl1.75 O3.125 Sb2'
_chemical_formula_weight 467.94
_chemical_name_systematic
;
 ?
;
_space_group_IT_number 12
_symmetry_cell_setting monoclinic
_symmetry_space_group_name_Hall '-I 2y'
_symmetry_space_group_name_H-M 'I 1 2/m 1'
_atom_sites_solution_primary direct
_atom_sites_solution_secondary difmap
_cell_angle_alpha 90
_cell_angle_beta 97.35(3)
_cell_angle_gamma 90
_cell_formula_units_Z 8
_cell_length_a 14.251(3)
_cell_length_b 3.9895(8)
_cell_length_c 21.145(4)
_cell_measurement_temperature 298.0(2)
_cell_volume 1192.3(4)
_computing_structure_refinement 'SHELXL-97 (Sheldrick, 1997)'
_diffrn_ambient_temperature 298.0(2)
_diffrn_measured_fraction_theta_full 0.992
_diffrn_measured_fraction_theta_max 0.992
_diffrn_measurement_device_type 'Bruker SMART APEX'
_diffrn_measurement_method CCD
_diffrn_radiation_monochromator graphite
_diffrn_radiation_type MoK\a
_diffrn_radiation_wavelength 0.71073
_diffrn_reflns_av_R_equivalents 0.0254
_diffrn_reflns_av_unetI/netI 0.0325
_diffrn_reflns_limit_h_max 11
_diffrn_reflns_limit_h_min -17
_diffrn_reflns_limit_k_max 4
_diffrn_reflns_limit_k_min -4
_diffrn_reflns_limit_l_max 25
_diffrn_reflns_limit_l_min -25
_diffrn_reflns_number 3579
_diffrn_reflns_theta_full 25.5
_diffrn_reflns_theta_max 25.5
_diffrn_reflns_theta_min 1.63
_exptl_absorpt_coefficient_mu 13.224
_exptl_absorpt_correction_T_max 0.67
_exptl_absorpt_correction_T_min 0.49
_exptl_absorpt_correction_type empirical
_exptl_absorpt_process_details
; 
 SADABS(Blessing, 1995) 
;
_exptl_crystal_colour Colorless
_exptl_crystal_density_diffrn 5.214
_exptl_crystal_density_method 'not measured'
_exptl_crystal_description Rod
_exptl_crystal_F_000 1638
_exptl_crystal_size_max 0.30
_exptl_crystal_size_mid 0.06
_exptl_crystal_size_min 0.04
_refine_diff_density_max 2.277
_refine_diff_density_min -1.956
_refine_diff_density_rms 0.599
_refine_ls_extinction_coef 0.0027(4)
_refine_ls_extinction_expression Fc^*^=kFc[1+0.001xFc^2^\l^3^/sin(2\q)]^-1/4^
_refine_ls_extinction_method SHELXL
_refine_ls_goodness_of_fit_ref 1.094
_refine_ls_matrix_type full
_refine_ls_number_parameters 104
_refine_ls_number_reflns 1272
_refine_ls_number_restraints 1
_refine_ls_restrained_S_all 1.093
_refine_ls_R_factor_all 0.0635
_refine_ls_R_factor_gt 0.047
_refine_ls_shift/su_max 0
_refine_ls_shift/su_mean 0
_refine_ls_structure_factor_coef Fsqd
_refine_ls_weighting_details 'calc w=1/[\s^2^(Fo^2^)+(0.1686P)^2^+17.7167P] where P=(Fo^2^+2Fc^2^)/3'
_refine_ls_weighting_scheme calc
_refine_ls_wR_factor_gt 0.1584
_refine_ls_wR_factor_ref 0.2267
_reflns_number_gt 1066
_reflns_number_total 1272
_reflns_threshold_expression >2\(I)
_cod_data_source_file ic902493r_si_001_2.cif
_cod_data_source_block Sb2CdO3.125Cl1.75
_cod_depositor_comments
;
The following automatic conversions were performed:

'_symmetry_cell_setting' value 'Monoclinic' changed to 'monoclinic'
according to the built-in table from CIF Core dictionary named
'cif_core.dic' version 2.4.1 from
2010-06-29.

'_exptl_absorpt_correction_type' value 'EMPIRICAL'
changed to 'empirical' according to the built-in table from CIF Core
dictionary named 'cif_core.dic' version 2.4.1 from 2010-06-29.

Automatic conversion script
Id: cif_fix_values 1646 2011-03-28 12:23:43Z adriana 
;
_cod_original_sg_symbol_H-M 'I 2/m'
_cod_database_code 4315190

loop_
_symmetry_equiv_pos_as_xyz
'x, y, z'
'-x, y, -z'
'x+1/2, y+1/2, z+1/2'
'-x+1/2, y+1/2, -z+1/2'
'-x, -y, -z'
'x, -y, z'
'-x+1/2, -y+1/2, -z+1/2'
'x+1/2, -y+1/2, z+1/2'

loop_
_atom_site_label
_atom_site_type_symbol
_atom_site_fract_x
_atom_site_fract_y
_atom_site_fract_z
_atom_site_U_iso_or_equiv
_atom_site_adp_type
_atom_site_occupancy
_atom_site_symmetry_multiplicity
_atom_site_calc_flag
_atom_site_refinement_flags
_atom_site_disorder_assembly
_atom_site_disorder_group
Sb1 Sb 0.10968(10) 0 0.44271(7) 0.0247(5) Uani 1 2 d S . .
Sb2 Sb 0.30885(12) -0.5 0.47836(7) 0.0341(6) Uani 1 2 d S . .
Sb3 Sb 0.48199(11) -0.5 0.37026(8) 0.0393(6) Uani 1 2 d S . .
Sb4 Sb 0.06141(12) -0.5 0.28242(12) 0.0612(8) Uani 1 2 d S . .
Cd1 Cd 0.26809(12) 0 0.32307(9) 0.0367(6) Uani 1 2 d S . .
Cd2 Cd 0.71597(10) 0 0.16675(7) 0.0258(6) Uani 1 2 d S . .
Cl1 Cl 0.8538(3) 0 0.2644(2) 0.0243(11) Uani 1 2 d S . .
Cl2 Cl 0.8029(4) -0.5 0.1174(3) 0.0362(14) Uani 1 2 d S . .
Cl3 Cl 0.5730(5) 0 0.0852(3) 0.0411(15) Uani 1 2 d S . .
Cl4 Cl 0.5 -1 0.5 0.043(2) Uani 1 4 d S . .
O1 O 0.2539(15) 0 0.4556(11) 0.064(6) Uani 1 2 d S . .
O2 O 0.1672(16) -0.5 0.4426(13) 0.080(7) Uani 1 2 d S . .
O3 O 0.1122(13) 0 0.3494(9) 0.060(6) Uani 1 2 d S . .
O4 O 0.3512(12) -0.5 0.3926(9) 0.054(5) Uani 1 2 d S . .
O5 O 0.4454(19) -1 0.3346(13) 0.052(10) Uani 0.61(4) 2 d SP . .
O6 O 0.436(2) -0.5 0.2772(14) 0.064(11) Uani 0.64(4) 2 d SP . .
O7 O 0.1984(10) -0.5 0.2788(7) 0.036(4) Uani 1 2 d S . .

loop_
_atom_site_aniso_label
_atom_site_aniso_U_11
_atom_site_aniso_U_22
_atom_site_aniso_U_33
_atom_site_aniso_U_23
_atom_site_aniso_U_13
_atom_site_aniso_U_12
Sb1 0.0266(9) 0.0223(8) 0.0266(9) 0 0.0087(6) 0
Sb2 0.0540(11) 0.0251(9) 0.0248(9) 0 0.0111(7) 0
Sb3 0.0237(9) 0.0604(12) 0.0333(10) 0 0.0015(7) 0
Sb4 0.0240(10) 0.0883(17) 0.0758(17) 0 0.0232(9) 0
Cd1 0.0342(11) 0.0329(11) 0.0445(12) 0 0.0116(9) 0
Cd2 0.0294(9) 0.0249(9) 0.0227(9) 0 0.0015(6) 0
Cl1 0.020(2) 0.025(2) 0.027(3) 0 -0.001(2) 0
Cl2 0.043(3) 0.029(3) 0.040(3) 0 0.019(3) 0
Cl3 0.048(4) 0.041(3) 0.030(3) 0 -0.011(3) 0
Cl4 0.062(6) 0.036(4) 0.032(5) 0 0.007(4) 0
O1 0.058(12) 0.070(14) 0.064(14) 0 0.013(10) 0
O2 0.064(14) 0.081(16) 0.10(2) 0 0.037(13) 0
O3 0.035(9) 0.100(16) 0.043(11) 0 -0.009(8) 0
O4 0.033(9) 0.082(14) 0.048(12) 0 0.013(8) 0
O5 0.041(16) 0.10(3) 0.021(14) 0 0.025(12) 0
O6 0.047(17) 0.12(3) 0.032(16) 0 0.027(13) 0
O7 0.021(7) 0.059(10) 0.030(9) 0 0.014(6) 0

loop_
_atom_type_symbol
_atom_type_description
_atom_type_scat_dispersion_real
_atom_type_scat_dispersion_imag
_atom_type_scat_source
O O 0.0106 0.006 'International Tables Vol C Tables 4.2.6.8 and 6.1.1.4'
Cl Cl 0.1484 0.1585 'International Tables Vol C Tables 4.2.6.8 and 6.1.1.4'
Cd Cd -0.8075 1.2024 'International Tables Vol C Tables 4.2.6.8 and 6.1.1.4'
Sb Sb -0.5866 1.5461 'International Tables Vol C Tables 4.2.6.8 and 6.1.1.4'

loop_
_geom_angle_atom_site_label_1
_geom_angle_atom_site_label_2
_geom_angle_atom_site_label_3
_geom_angle
_geom_angle_site_symmetry_1
_geom_angle_site_symmetry_3
_geom_angle_publ_flag
O3 Sb1 O1 89.2(8) . . ?
O3 Sb1 O2 86.8(8) . 1_565 ?
O1 Sb1 O2 67.9(6) . 1_565 ?
O3 Sb1 O2 86.8(8) . . ?
O1 Sb1 O2 67.9(6) . . ?
O2 Sb1 O2 135.3(11) 1_565 . ?
O4 Sb2 O2 93.6(9) . . ?
O4 Sb2 O1 86.6(6) . 1_545 ?
O2 Sb2 O1 67.1(5) . 1_545 ?
O4 Sb2 O1 86.6(6) . . ?
O2 Sb2 O1 67.1(5) . . ?
O1 Sb2 O1 133.1(10) 1_545 . ?
O4 Sb3 O6 92.2(10) . . ?
O4 Sb3 O5 83.7(7) . . ?
O6 Sb3 O5 67.9(7) . . ?
O4 Sb3 O5 83.7(7) . 1_565 ?
O6 Sb3 O5 67.9(7) . 1_565 ?
O5 Sb3 O5 133.4(14) . 1_565 ?
O7 Sb4 O6 84.2(7) . 7_535 ?
O7 Sb4 O6 84.2(7) . 7_545 ?
O6 Sb4 O6 115.2(12) 7_535 7_545 ?
O7 Sb4 O5 82.7(7) . 7_535 ?
O6 Sb4 O5 57.7(6) 7_535 7_535 ?
O6 Sb4 O5 57.7(6) 7_545 7_535 ?
O7 Sb4 O3 78.7(5) . . ?
O6 Sb4 O3 162.5(8) 7_535 . ?
O6 Sb4 O3 66.8(8) 7_545 . ?
O5 Sb4 O3 122.7(5) 7_535 . ?
O7 Sb4 O3 78.7(5) . 1_545 ?
O6 Sb4 O3 66.8(8) 7_535 1_545 ?
O6 Sb4 O3 162.5(8) 7_545 1_545 ?
O5 Sb4 O3 122.7(5) 7_535 1_545 ?
O3 Sb4 O3 105.9(7) . 1_545 ?
O7 Cd1 O3 122.9(6) 7_545 . ?
O7 Cd1 O7 75.7(4) 7_545 . ?
O3 Cd1 O7 74.5(4) . . ?
O7 Cd1 O7 75.7(4) 7_545 1_565 ?
O3 Cd1 O7 74.5(4) . 1_565 ?
O7 Cd1 O7 114.9(6) . 1_565 ?
O7 Cd1 O5 76.1(7) 7_545 1_565 ?
O3 Cd1 O5 160.9(8) . 1_565 ?
O7 Cd1 O5 113.9(4) . 1_565 ?
O7 Cd1 O5 113.9(4) 1_565 1_565 ?
Cl3 Cd2 Cl2 96.34(17) . . ?
Cl3 Cd2 Cl2 96.34(17) . 1_565 ?
Cl2 Cd2 Cl2 98.5(2) . 1_565 ?
Cl3 Cd2 Cl1 173.0(2) . . ?
Cl2 Cd2 Cl1 88.24(16) . . ?
Cl2 Cd2 Cl1 88.24(16) 1_565 . ?
Cl3 Cd2 Cl1 92.72(15) . 7_655 ?
Cl2 Cd2 Cl1 170.55(17) . 7_655 ?
Cl2 Cd2 Cl1 83.10(12) 1_565 7_655 ?
Cl1 Cd2 Cl1 82.50(12) . 7_655 ?
Cl3 Cd2 Cl1 92.72(15) . 7_645 ?
Cl2 Cd2 Cl1 83.10(12) . 7_645 ?
Cl2 Cd2 Cl1 170.55(17) 1_565 7_645 ?
Cl1 Cd2 Cl1 82.50(12) . 7_645 ?
Cl1 Cd2 Cl1 93.82(16) 7_655 7_645 ?
Cd2 Cl1 Cd2 97.50(12) . 7_655 ?
Cd2 Cl1 Cd2 97.50(12) . 7_645 ?
Cd2 Cl1 Cd2 93.82(16) 7_655 7_645 ?
Cd2 Cl2 Cd2 98.5(2) . 1_545 ?
Sb1 O1 Sb2 111.0(5) . 1_565 ?
Sb1 O1 Sb2 111.0(5) . . ?
Sb2 O1 Sb2 133.1(10) 1_565 . ?
Sb2 O2 Sb1 110.7(7) . 1_545 ?
Sb2 O2 Sb1 110.7(7) . . ?
Sb1 O2 Sb1 135.3(11) 1_545 . ?
Sb1 O3 Cd1 111.9(8) . . ?
Sb1 O3 Sb4 121.6(5) . . ?
Cd1 O3 Sb4 94.6(6) . . ?
Sb1 O3 Sb4 121.6(5) . 1_565 ?
Cd1 O3 Sb4 94.6(6) . 1_565 ?
Sb4 O3 Sb4 105.9(7) . 1_565 ?
Sb3 O4 Sb2 128.6(10) . . ?
Sb3 O5 Sb3 133.4(14) . 1_545 ?
Sb3 O5 Sb4 109.0(7) . 7_535 ?
Sb3 O5 Sb4 109.0(7) 1_545 7_535 ?
Sb3 O5 Cd1 103.2(7) . 1_545 ?
Sb3 O5 Cd1 103.2(7) 1_545 1_545 ?
Sb4 O5 Cd1 89.6(10) 7_535 1_545 ?
Sb3 O6 Sb4 120.2(7) . 7_535 ?
Sb3 O6 Sb4 120.2(7) . 7_545 ?
Sb4 O6 Sb4 115.2(12) 7_535 7_545 ?
Sb4 O7 Cd1 111.6(7) . 7_545 ?
Sb4 O7 Cd1 110.7(4) . . ?
Cd1 O7 Cd1 104.3(4) 7_545 . ?
Sb4 O7 Cd1 110.7(4) . 1_545 ?
Cd1 O7 Cd1 104.3(4) 7_545 1_545 ?
Cd1 O7 Cd1 114.9(6) . 1_545 ?

loop_
_geom_bond_atom_site_label_1
_geom_bond_atom_site_label_2
_geom_bond_distance
_geom_bond_site_symmetry_2
_geom_bond_publ_flag
Sb1 O3 1.98(2) . ?
Sb1 O1 2.04(2) . ?
Sb1 O2 2.157(8) 1_565 ?
Sb1 O2 2.157(8) . ?
Sb2 O4 1.983(19) . ?
Sb2 O2 2.06(2) . ?
Sb2 O1 2.174(9) 1_545 ?
Sb2 O1 2.174(9) . ?
Sb3 O4 1.980(17) . ?
Sb3 O6 1.99(3) . ?
Sb3 O5 2.172(11) . ?
Sb3 O5 2.172(12) 1_565 ?
Sb4 O7 1.963(15) . ?
Sb4 O6 2.362(15) 7_535 ?
Sb4 O6 2.362(15) 7_545 ?
Sb4 O5 2.46(3) 7_535 ?
Sb4 O3 2.499(11) . ?
Sb4 O3 2.499(11) 1_545 ?
Cd1 O7 2.266(16) 7_545 ?
Cd1 O3 2.358(19) . ?
Cd1 O7 2.367(8) . ?
Cd1 O7 2.367(8) 1_565 ?
Cd1 O5 2.51(3) 1_565 ?
Cd1 O4 2.66(2) . ?
Cd1 O4 2.66(2) 1_555 ?
Cd2 Cl3 2.495(6) . ?
Cd2 Cl2 2.633(4) . ?
Cd2 Cl2 2.633(4) 1_565 ?
Cd2 Cl1 2.661(5) . ?
Cd2 Cl1 2.731(4) 7_655 ?
Cd2 Cl1 2.731(4) 7_645 ?
Cl1 Cd2 2.731(4) 7_655 ?
Cl1 Cd2 2.731(4) 7_645 ?
Cl2 Cd2 2.633(4) 1_545 ?
O1 Sb2 2.174(9) 1_565 ?
O2 Sb1 2.157(8) 1_545 ?
O3 Sb4 2.499(11) 1_565 ?
O5 Sb3 2.172(11) 1_545 ?
O5 Sb4 2.46(3) 7_535 ?
O5 Cd1 2.51(3) 1_545 ?
O6 Sb4 2.362(15) 7_535 ?
O6 Sb4 2.362(15) 7_545 ?
O7 Cd1 2.266(16) 7_545 ?
O7 Cd1 2.367(8) 1_545 ?
